data_4342822
loop_
_publ_author_name
'Weisser, Fritz'
'Plebst, Sebastian'
'Hohloch, Stephan'
'van der Meer, Margarethe'
'Manck, Sinja'
'F\"uhrer, Felix'
'Radtke, Vanessa'
'Leichnitz, Daniel'
'Sarkar, Biprajit'

_publ_section_title
;
 Tuning ligand effects and probing the inner-workings of bond activation
 steps: generation of ruthenium complexes with tailor-made properties.
;
_journal_issue 10
_journal_name_full 'Inorganic chemistry'
_journal_page_first 4621
_journal_page_last 4635
_journal_paper_doi 10.1021/ic502807d
_journal_volume 54
_journal_year 2015
_chemical_formula_sum 'C40.5 H38 F12 N12 O0.25 P2 Ru'
_chemical_formula_weight 1087.84
_chemical_name_systematic
;
 ?
;
_space_group_IT_number 2
_symmetry_cell_setting triclinic
_symmetry_space_group_name_Hall '-P 1'
_symmetry_space_group_name_H-M 'P -1'
_atom_sites_solution_hydrogens geom
_atom_sites_solution_primary direct
_atom_sites_solution_secondary difmap
_audit_creation_method SHELXL-97
_cell_angle_alpha 88.429(6)
_cell_angle_beta 85.538(7)
_cell_angle_gamma 79.015(6)
_cell_formula_units_Z 4
_cell_length_a 13.842(4)
_cell_length_b 13.903(4)
_cell_length_c 23.006(7)
_cell_measurement_reflns_used 15799
_cell_measurement_temperature 100(2)
_cell_measurement_theta_max 25
_cell_measurement_theta_min 1
_cell_volume 4333(2)
_computing_structure_refinement 'SHELXL-97 (Sheldrick, 2008)'
_diffrn_ambient_temperature 100(2)
_diffrn_measured_fraction_theta_full 0.989
_diffrn_measured_fraction_theta_max 0.989
_diffrn_measurement_device_type 'Bruker Smart AXS'
_diffrn_measurement_method 'omega scans'
_diffrn_radiation_monochromator graphite
_diffrn_radiation_source 'fine-focus sealed tube'
_diffrn_radiation_type MoK\a
_diffrn_radiation_wavelength 0.71073
_diffrn_reflns_av_R_equivalents 0.0522
_diffrn_reflns_av_sigmaI/netI 0.0602
_diffrn_reflns_limit_h_max 16
_diffrn_reflns_limit_h_min -14
_diffrn_reflns_limit_k_max 16
_diffrn_reflns_limit_k_min -16
_diffrn_reflns_limit_l_max 27
_diffrn_reflns_limit_l_min -25
_diffrn_reflns_number 47658
_diffrn_reflns_theta_full 25.41
_diffrn_reflns_theta_max 25.41
_diffrn_reflns_theta_min 0.89
_exptl_absorpt_coefficient_mu 0.536
_exptl_absorpt_correction_T_max 0.745
_exptl_absorpt_correction_T_min 0.597
_exptl_absorpt_correction_type multi-scan
_exptl_absorpt_process_details 'Blessing, 1995'
_exptl_crystal_colour red
_exptl_crystal_density_diffrn 1.668
_exptl_crystal_density_method 'not measured'
_exptl_crystal_description needle
_exptl_crystal_F_000 2196
_exptl_crystal_size_max 0.45
_exptl_crystal_size_mid 0.15
_exptl_crystal_size_min 0.15
_refine_diff_density_max 1.860
_refine_diff_density_min -1.004
_refine_diff_density_rms '0.122 END ==='
_refine_ls_extinction_method none
_refine_ls_goodness_of_fit_ref 1.049
_refine_ls_hydrogen_treatment constr
_refine_ls_matrix_type full
_refine_ls_number_parameters 1222
_refine_ls_number_reflns 15799
_refine_ls_number_restraints 1
_refine_ls_restrained_S_all 1.052
_refine_ls_R_factor_all 0.0855
_refine_ls_R_factor_gt 0.0513
_refine_ls_shift/su_max 0.008
_refine_ls_shift/su_mean 0.000
_refine_ls_structure_factor_coef Fsqd
_refine_ls_weighting_details 'calc w=1/[\s^2^(Fo^2^)+(0.0624P)^2^+14.2185P] where P=(Fo^2^+2Fc^2^)/3'
_refine_ls_weighting_scheme calc
_refine_ls_wR_factor_gt 0.1235
_refine_ls_wR_factor_ref 0.1441
_reflns_number_gt 11075
_reflns_number_total 15799
_reflns_threshold_expression >2\s(I)
_cod_data_source_file ic502807d_si_003.cif
_cod_data_source_block sar225m
_cod_depositor_comments
;
Adding full bibliography for 4342820--4342823.cif.

2021-04-15
Z value and formula fixed to values more according to usual
chemical conventions.                 miguel
;
_cod_original_formula_sum 'C162 H152 F48 N48 O P8 Ru4'
_cod_original_formula_weight 4351.36
_cod_original_formula_units_Z 1
_cod_original_sg_symbol_H-M P-1
_cod_database_code 4342822

loop_
_symmetry_equiv_pos_as_xyz
'x, y, z'
'-x, -y, -z'

loop_
_atom_site_label
_atom_site_type_symbol
_atom_site_fract_x
_atom_site_fract_y
_atom_site_fract_z
_atom_site_U_iso_or_equiv
_atom_site_adp_type
_atom_site_occupancy
_atom_site_symmetry_multiplicity
_atom_site_calc_flag
_atom_site_refinement_flags
Ru1 Ru 1.042348(16) 0.273604(16) 0.073853(10) 0.01572(6) Uani 1 1 d .
Ru1A Ru 0.478378(17) 0.216126(16) 0.564757(10) 0.01626(6) Uani 1 1 d .
P4 P 0.70959(6) 0.10580(5) 0.80934(3) 0.0229(2) Uani 1 1 d .
P2 P 1.09176(6) 0.12891(7) 0.74801(4) 0.0295(2) Uani 1 1 d .
P3 P 0.61799(7) 0.56328(6) 0.75717(4) 0.0332(2) Uani 1 1 d .
P1 P 0.80197(7) 0.39372(6) 0.32670(5) 0.0379(3) Uani 1 1 d .
F19 F 0.71170(15) 0.22016(12) 0.81063(8) 0.0384(5) Uani 1 1 d .
F21 F 0.60824(14) 0.12841(14) 0.77853(9) 0.0385(5) Uani 1 1 d .
F20 F 0.76887(14) 0.09844(13) 0.74727(8) 0.0369(5) Uani 1 1 d .
F23 F 0.64858(15) 0.11314(15) 0.87171(8) 0.0440(6) Uani 1 1 d .
F22 F 0.70751(14) -0.00924(12) 0.80858(9) 0.0382(5) Uani 1 1 d .
F5 F 0.79203(15) 0.28270(14) 0.33493(9) 0.0434(6) Uani 1 1 d .
F17 F 0.54402(15) 0.58024(14) 0.81427(8) 0.0401(6) Uani 1 1 d .
F24 F 0.81039(14) 0.08253(15) 0.84093(9) 0.0465(6) Uani 1 1 d .
F9 F 1.17110(15) 0.03869(17) 0.72079(9) 0.0493(7) Uani 1 1 d .
F10 F 1.01326(15) 0.21842(15) 0.77587(8) 0.0437(6) Uani 1 1 d .
F16 F 0.54908(15) 0.50026(15) 0.72870(9) 0.0457(6) Uani 1 1 d .
N32 N 0.92961(17) 0.55111(16) 0.13792(10) 0.0199(6) Uani 1 1 d .
F15 F 0.5553(2) 0.65822(16) 0.72774(9) 0.0669(9) Uani 1 1 d .
N50A N 0.45405(17) 0.34523(17) 0.51387(10) 0.0187(6) Uani 1 1 d .
N11 N 0.83166(17) 0.25166(17) 0.12567(10) 0.0204(6) Uani 1 1 d .
F12 F 1.01097(15) 0.10285(18) 0.70978(10) 0.0556(7) Uani 1 1 d .
N50 N 1.08562(17) 0.13720(17) 0.03216(10) 0.0209(6) Uani 1 1 d .
F18 F 0.67507(19) 0.46502(19) 0.78568(10) 0.0674(8) Uani 1 1 d .
F7 F 1.17309(17) 0.15354(17) 0.78731(11) 0.0685(7) Uani 1 1 d .
N21 N 1.21565(17) 0.36288(17) 0.00926(10) 0.0211(6) Uani 1 1 d .
F11 F 1.06156(19) 0.05796(16) 0.79914(10) 0.0590(7) Uani 1 1 d .
N40A N 0.55279(16) 0.16941(16) 0.48630(10) 0.0169(6) Uani 1 1 d .
N1A N 0.40360(18) 0.26255(17) 0.64838(10) 0.0209(6) Uani 1 1 d .
N22 N 1.30645(17) 0.36871(18) 0.02376(11) 0.0226(6) Uani 1 1 d .
F14 F 0.69075(17) 0.54642(18) 0.70021(10) 0.0602(7) Uani 1 1 d .
F2 F 0.90694(18) 0.36030(18) 0.29542(16) 0.0898(11) Uani 1 1 d .
N1 N 1.10930(17) 0.24723(17) 0.15603(10) 0.0190(6) Uani 1 1 d .
N10A N 0.59526(17) 0.24689(16) 0.60521(10) 0.0201(6) Uani 1 1 d .
F8 F 1.12382(18) 0.19739(18) 0.69701(11) 0.0699(8) Uani 1 1 d .
F1 F 0.81370(17) 0.50357(16) 0.31258(12) 0.0595(8) Uani 1 1 d .
N21A N 0.29188(16) 0.17162(17) 0.50839(10) 0.0190(6) Uani 1 1 d .
N10 N 0.92839(16) 0.23028(16) 0.12471(10) 0.0175(6) Uani 1 1 d .
N20 N 1.17874(17) 0.31071(17) 0.05133(10) 0.0193(6) Uani 1 1 d .
N20A N 0.33613(17) 0.20891(16) 0.54902(10) 0.0187(6) Uani 1 1 d .
N12A N 0.72637(18) 0.25179(18) 0.64633(11) 0.0243(7) Uani 1 1 d .
N22A N 0.19487(17) 0.19900(18) 0.52216(11) 0.0222(6) Uani 1 1 d .
N12 N 0.79907(17) 0.22278(18) 0.17902(11) 0.0228(6) Uani 1 1 d .
N40 N 0.97446(16) 0.29926(17) -0.00353(10) 0.0173(6) Uani 1 1 d .
N31 N 0.93891(16) 0.48813(16) 0.09408(10) 0.0172(6) Uani 1 1 d .
N31A N 0.55723(17) -0.00003(16) 0.59831(10) 0.0193(6) Uani 1 1 d .
F6 F 0.6979(2) 0.4304(2) 0.35751(17) 0.1220(12) Uani 1 1 d .
N11A N 0.69212(17) 0.21991(17) 0.59886(11) 0.0221(6) Uani 1 1 d .
C14 C 0.6435(2) 0.1575(2) 0.17822(13) 0.0220(8) Uani 1 1 d .
N30A N 0.50237(16) 0.08657(17) 0.61119(10) 0.0182(6) Uani 1 1 d .
C43 C 0.8702(2) 0.3943(2) -0.07057(13) 0.0219(8) Uani 1 1 d .
H41 H 0.8328 0.4545 -0.0805 0.026 Uiso 1 1 calc R
C23 C 1.3707(2) 0.4200(2) -0.01395(14) 0.0253(8) Uani 1 1 d .
H23A H 1.3536 0.4173 -0.0539 0.030 Uiso 1 1 calc R
H23B H 1.4384 0.3859 -0.0121 0.030 Uiso 1 1 calc R
C50A C 0.4856(2) 0.3334(2) 0.45682(12) 0.0199(7) Uani 1 1 d .
C51A C 0.4571(2) 0.4049(2) 0.41456(13) 0.0256(8) Uani 1 1 d .
H46A H 0.4786 0.3939 0.3756 0.031 Uiso 1 1 calc R
C33 C 0.8639(2) 0.6462(2) 0.13218(14) 0.0223(8) Uani 1 1 d .
H33A H 0.8719 0.6705 0.0925 0.027 Uiso 1 1 calc R
H33B H 0.8827 0.6925 0.1579 0.027 Uiso 1 1 calc R
N30 N 0.99633(16) 0.40764(16) 0.11228(10) 0.0168(6) Uani 1 1 d .
C24 C 1.3645(2) 0.5259(2) 0.00171(13) 0.0220(8) Uani 1 1 d .
C13A C 0.8334(2) 0.2375(2) 0.65123(15) 0.0307(8) Uani 1 1 d .
H13A H 0.8658 0.1796 0.6298 0.037 Uiso 1 1 calc R
H13B H 0.8471 0.2268 0.6919 0.037 Uiso 1 1 calc R
C32 C 0.9791(2) 0.5120(2) 0.18313(13) 0.0210(7) Uani 1 1 d .
H32 H 0.9830 0.5417 0.2184 0.025 Uiso 1 1 calc R
F13 F 0.68325(18) 0.6288(2) 0.78426(12) 0.0907(8) Uani 1 1 d .
C13 C 0.6930(2) 0.2392(2) 0.19543(14) 0.0271(8) Uani 1 1 d .
H13C H 0.6617 0.2997 0.1773 0.033 Uiso 1 1 calc R
H13D H 0.6826 0.2472 0.2373 0.033 Uiso 1 1 calc R
N32A N 0.55533(18) -0.05413(17) 0.64716(11) 0.0234(6) Uani 1 1 d .
C30A C 0.4003(2) 0.1762(2) 0.69028(13) 0.0275(8) Uani 1 1 d .
H30A H 0.4195 0.1921 0.7280 0.033 Uiso 1 1 calc R
H30B H 0.3335 0.1641 0.6954 0.033 Uiso 1 1 calc R
C25 C 1.3774(2) 0.5532(2) 0.05772(13) 0.0244(8) Uani 1 1 d .
H25 H 1.3890 0.5057 0.0869 0.029 Uiso 1 1 calc R
C11A C 0.5689(2) 0.2940(2) 0.65712(12) 0.0223(8) Uani 1 1 d .
F4 F 0.7542(3) 0.3926(2) 0.26760(13) 0.1182(10) Uani 1 1 d .
C54A C 0.3997(2) 0.4332(2) 0.52909(13) 0.0228(8) Uani 1 1 d .
H49A H 0.3818 0.4448 0.5684 0.027 Uiso 1 1 calc R
C26 C 1.3729(2) 0.6509(2) 0.07057(14) 0.0297(9) Uani 1 1 d .
H26 H 1.3787 0.6688 0.1086 0.036 Uiso 1 1 calc R
C24A C 0.1170(2) 0.0570(2) 0.51645(13) 0.0247(8) Uani 1 1 d .
C14A C 0.8749(2) 0.3256(2) 0.62748(14) 0.0259(8) Uani 1 1 d .
C40A C 0.5489(2) 0.2379(2) 0.44230(12) 0.0179(7) Uani 1 1 d .
C20 C 1.2183(2) 0.2215(2) 0.14282(13) 0.0218(7) Uani 1 1 d .
H20A H 1.2376 0.1529 0.1328 0.026 Uiso 1 1 calc R
H20B H 1.2522 0.2330 0.1766 0.026 Uiso 1 1 calc R
C31 C 1.02268(19) 0.4191(2) 0.16664(12) 0.0177(7) Uani 1 1 d .
C41 C 0.9379(2) 0.2282(2) -0.09148(13) 0.0234(8) Uani 1 1 d .
H43 H 0.9457 0.1741 -0.1154 0.028 Uiso 1 1 calc R
C15 C 0.6913(2) 0.0610(2) 0.17566(16) 0.0336(9) Uani 1 1 d .
H15 H 0.7575 0.0444 0.1831 0.040 Uiso 1 1 calc R
C51 C 1.0798(2) 0.0510(2) -0.05592(14) 0.0292(9) Uani 1 1 d .
H46 H 1.0580 0.0512 -0.0932 0.035 Uiso 1 1 calc R
C41A C 0.6009(2) 0.2186(2) 0.38836(13) 0.0235(8) Uani 1 1 d .
H43A H 0.5983 0.2672 0.3596 0.028 Uiso 1 1 calc R
C25A C 0.1479(2) -0.0258(2) 0.48293(14) 0.0304(9) Uani 1 1 d .
H25A H 0.1707 -0.0198 0.4441 0.036 Uiso 1 1 calc R
C43A C 0.6581(2) 0.0561(2) 0.42200(13) 0.0229(8) Uani 1 1 d .
H41A H 0.6939 -0.0070 0.4157 0.028 Uiso 1 1 calc R
F3 F 0.8530(3) 0.3922(3) 0.38336(14) 0.1488(13) Uani 1 1 d .
C50 C 1.0521(2) 0.1335(2) -0.02124(12) 0.0203(7) Uani 1 1 d .
C31A C 0.4675(2) 0.0872(2) 0.66788(13) 0.0225(8) Uani 1 1 d .
C36A C 0.8793(2) -0.2657(2) 0.65243(13) 0.0278(8) Uani 1 1 d .
H36A H 0.9191 -0.3274 0.6481 0.033 Uiso 1 1 calc R
C34 C 0.7581(2) 0.6408(2) 0.14659(12) 0.0234(8) Uani 1 1 d .
C38A C 0.8602(2) -0.0930(2) 0.67044(13) 0.0258(8) Uani 1 1 d .
H38A H 0.8876 -0.0391 0.6782 0.031 Uiso 1 1 calc R
C21 C 1.2449(2) 0.2846(2) 0.09267(13) 0.0218(8) Uani 1 1 d .
C53A C 0.3693(2) 0.5068(2) 0.48969(14) 0.0279(8) Uani 1 1 d .
H48A H 0.3306 0.5658 0.5023 0.033 Uiso 1 1 calc R
C53 C 1.1716(3) -0.0291(2) 0.01976(15) 0.0356(9) Uani 1 1 d .
H48 H 1.2111 -0.0840 0.0353 0.043 Uiso 1 1 calc R
C39 C 0.7277(2) 0.5594(2) 0.17391(13) 0.0265(8) Uani 1 1 d .
H39 H 0.7746 0.5054 0.1838 0.032 Uiso 1 1 calc R
C39A C 0.7605(2) -0.0822(2) 0.66609(13) 0.0253(8) Uani 1 1 d .
H39A H 0.7204 -0.0208 0.6713 0.030 Uiso 1 1 calc R
C28A C 0.0831(2) -0.0454(2) 0.59828(15) 0.0320(9) Uani 1 1 d .
H28A H 0.0624 -0.0517 0.6374 0.038 Uiso 1 1 calc R
C42 C 0.8785(2) 0.3161(2) -0.10690(13) 0.0259(8) Uani 1 1 d .
H42 H 0.8454 0.3217 -0.1408 0.031 Uiso 1 1 calc R
C40 C 0.9857(2) 0.2215(2) -0.04024(12) 0.0202(7) Uani 1 1 d .
C22 C 1.3267(2) 0.3229(2) 0.07508(13) 0.0252(8) Uani 1 1 d .
H22 H 1.3840 0.3184 0.0944 0.030 Uiso 1 1 calc R
C44A C 0.6067(2) 0.0795(2) 0.47480(13) 0.0196(7) Uani 1 1 d .
H40A H 0.6092 0.0314 0.5038 0.023 Uiso 1 1 calc R
C29 C 1.3491(3) 0.5987(2) -0.04122(15) 0.0358(9) Uani 1 1 d .
H29 H 1.3396 0.5819 -0.0789 0.043 Uiso 1 1 calc R
C44 C 0.9167(2) 0.3844(2) -0.01971(12) 0.0188(7) Uani 1 1 d .
H40 H 0.9083 0.4381 0.0047 0.023 Uiso 1 1 calc R
C22A C 0.1763(2) 0.2521(2) 0.57151(13) 0.0262(8) Uani 1 1 d .
H22A H 0.1150 0.2787 0.5896 0.031 Uiso 1 1 calc R
C33A C 0.6108(2) -0.1551(2) 0.64673(14) 0.0274(8) Uani 1 1 d .
H33C H 0.6031 -0.1850 0.6102 0.033 Uiso 1 1 calc R
H33D H 0.5830 -0.1920 0.6780 0.033 Uiso 1 1 calc R
C10A C 0.4611(2) 0.3318(2) 0.67198(13) 0.0260(8) Uani 1 1 d .
H10A H 0.4479 0.3365 0.7139 0.031 Uiso 1 1 calc R
H10B H 0.4418 0.3966 0.6550 0.031 Uiso 1 1 calc R
C52A C 0.3967(2) 0.4921(2) 0.43123(14) 0.0280(8) Uani 1 1 d .
H47A H 0.3750 0.5399 0.4036 0.034 Uiso 1 1 calc R
C34A C 0.7188(2) -0.1620(2) 0.65391(13) 0.0235(8) Uani 1 1 d .
C17A C 0.9541(3) 0.4841(2) 0.58420(16) 0.0382(10) Uani 1 1 d .
H17A H 0.9810 0.5372 0.5699 0.046 Uiso 1 1 calc R
C19 C 0.5444(2) 0.1790(2) 0.16773(15) 0.0339(9) Uani 1 1 d .
H19 H 0.5102 0.2434 0.1701 0.041 Uiso 1 1 calc R
C23A C 0.1244(2) 0.1569(2) 0.49131(14) 0.0288(8) Uani 1 1 d .
H23C H 0.1459 0.1514 0.4502 0.035 Uiso 1 1 calc R
H23D H 0.0601 0.1995 0.4951 0.035 Uiso 1 1 calc R
C27 C 1.3598(2) 0.7219(2) 0.02706(15) 0.0334(9) Uani 1 1 d .
H27 H 1.3593 0.7871 0.0354 0.040 Uiso 1 1 calc R
C32A C 0.5015(2) -0.0038(2) 0.69138(13) 0.0251(8) Uani 1 1 d .
H32A H 0.4899 -0.0256 0.7294 0.030 Uiso 1 1 calc R
C38 C 0.6283(2) 0.5584(2) 0.18640(14) 0.0298(9) Uani 1 1 d .
H38 H 0.6090 0.5034 0.2041 0.036 Uiso 1 1 calc R
C18 C 0.4957(2) 0.1049(3) 0.15370(16) 0.0376(10) Uani 1 1 d .
H18 H 0.4294 0.1201 0.1462 0.045 Uiso 1 1 calc R
C10 C 1.0655(2) 0.1661(2) 0.18546(13) 0.0242(8) Uani 1 1 d .
H10C H 1.0959 0.1035 0.1684 0.029 Uiso 1 1 calc R
H10D H 1.0760 0.1632 0.2267 0.029 Uiso 1 1 calc R
C11 C 0.9576(2) 0.1881(2) 0.17671(13) 0.0208(7) Uani 1 1 d .
C30 C 1.0860(2) 0.3363(2) 0.19570(13) 0.0243(8) Uani 1 1 d .
H30C H 1.0524 0.3196 0.2321 0.029 Uiso 1 1 calc R
H30D H 1.1470 0.3556 0.2046 0.029 Uiso 1 1 calc R
C27A C 0.1127(2) -0.1281(2) 0.56424(15) 0.0314(9) Uani 1 1 d .
H27A H 0.1107 -0.1900 0.5802 0.038 Uiso 1 1 calc R
C42A C 0.6564(2) 0.1263(2) 0.37812(13) 0.0249(8) Uani 1 1 d .
H42A H 0.6920 0.1117 0.3425 0.030 Uiso 1 1 calc R
C37 C 0.5575(2) 0.6387(3) 0.17270(13) 0.0315(9) Uani 1 1 d .
H37 H 0.4909 0.6383 0.1816 0.038 Uiso 1 1 calc R
C12A C 0.6532(2) 0.2965(2) 0.68301(13) 0.0242(8) Uani 1 1 d .
H12A H 0.6587 0.3237 0.7188 0.029 Uiso 1 1 calc R
C12 C 0.8744(2) 0.1839(2) 0.21135(13) 0.0251(8) Uani 1 1 d .
H12 H 0.8702 0.1594 0.2493 0.030 Uiso 1 1 calc R
C20A C 0.2996(2) 0.3090(2) 0.63861(13) 0.0241(8) Uani 1 1 d .
H20C H 0.2955 0.3781 0.6293 0.029 Uiso 1 1 calc R
H20D H 0.2573 0.3031 0.6737 0.029 Uiso 1 1 calc R
C16A C 0.9722(2) 0.4477(2) 0.63959(16) 0.0364(9) Uani 1 1 d .
H16A H 1.0111 0.4765 0.6625 0.044 Uiso 1 1 calc R
C15A C 0.9327(2) 0.3688(2) 0.66095(15) 0.0331(9) Uani 1 1 d .
H15A H 0.9452 0.3445 0.6982 0.040 Uiso 1 1 calc R
C21A C 0.2665(2) 0.2583(2) 0.58915(13) 0.0219(8) Uani 1 1 d .
C26A C 0.1448(2) -0.1181(2) 0.50717(15) 0.0332(9) Uani 1 1 d .
H26A H 0.1647 -0.1734 0.4843 0.040 Uiso 1 1 calc R
C29A C 0.0845(2) 0.0468(2) 0.57399(14) 0.0296(9) Uani 1 1 d .
H29A H 0.0631 0.1021 0.5967 0.036 Uiso 1 1 calc R
C37A C 0.9210(2) -0.1856(2) 0.66316(13) 0.0277(8) Uani 1 1 d .
H37A H 0.9888 -0.1931 0.6655 0.033 Uiso 1 1 calc R
C54 C 1.1444(2) 0.0557(2) 0.05145(15) 0.0307(9) Uani 1 1 d .
H49 H 1.1678 0.0568 0.0882 0.037 Uiso 1 1 calc R
C35A C 0.7792(2) -0.2545(2) 0.64815(14) 0.0295(9) Uani 1 1 d .
H35A H 0.7516 -0.3087 0.6414 0.035 Uiso 1 1 calc R
C17 C 0.5445(3) 0.0099(3) 0.15080(15) 0.0356(9) Uani 1 1 d .
H17 H 0.5122 -0.0397 0.1412 0.043 Uiso 1 1 calc R
C28 C 1.3476(3) 0.6954(3) -0.02852(16) 0.0433(11) Uani 1 1 d .
H28 H 1.3384 0.7429 -0.0578 0.052 Uiso 1 1 calc R
C19A C 0.8571(3) 0.3628(2) 0.57192(15) 0.0350(9) Uani 1 1 d .
H19A H 0.8182 0.3341 0.5490 0.042 Uiso 1 1 calc R
C16 C 0.6409(3) -0.0109(2) 0.16213(17) 0.0401(10) Uani 1 1 d .
H16 H 0.6741 -0.0756 0.1607 0.048 Uiso 1 1 calc R
C35 C 0.6856(2) 0.7210(2) 0.13253(15) 0.0315(9) Uani 1 1 d .
H35 H 0.7040 0.7758 0.1142 0.038 Uiso 1 1 calc R
C36 C 0.5864(2) 0.7191(2) 0.14581(15) 0.0336(9) Uani 1 1 d .
H36 H 0.5390 0.7730 0.1364 0.040 Uiso 1 1 calc R
C52 C 1.1397(3) -0.0311(2) -0.03484(16) 0.0357(10) Uani 1 1 d .
H47 H 1.1582 -0.0870 -0.0574 0.043 Uiso 1 1 calc R
C18A C 0.8967(3) 0.4423(3) 0.55023(16) 0.0394(10) Uani 1 1 d .
H18A H 0.8844 0.4669 0.5130 0.047 Uiso 1 1 calc R
O100 O 0.5000 0.0000 0.0000 0.221(5) Uani 1 2 d SD
C100 C 0.5895(8) -0.1003(5) 0.0063(3) 0.247(6) Uani 1 1 d D

loop_
_atom_site_aniso_label
_atom_site_aniso_U_11
_atom_site_aniso_U_22
_atom_site_aniso_U_33
_atom_site_aniso_U_23
_atom_site_aniso_U_13
_atom_site_aniso_U_12
Ru1 0.01734(10) 0.01393(10) 0.01538(11) -0.00074(8) -0.00188(9) -0.00133(8)
Ru1A 0.02170(11) 0.01374(10) 0.01343(11) 0.00033(8) 0.00012(9) -0.00423(8)
P4 0.0280(4) 0.0159(3) 0.0243(4) 0.0008(3) -0.0025(3) -0.0033(3)
P2 0.0292(4) 0.0368(4) 0.0207(4) -0.0007(4) -0.0006(3) -0.0021(4)
P3 0.0440(5) 0.0333(4) 0.0260(4) 0.0028(4) 0.0005(4) -0.0182(4)
P1 0.0272(4) 0.0242(4) 0.0612(6) -0.0047(4) 0.0017(4) -0.0036(3)
F19 0.0592(12) 0.0148(8) 0.0427(11) -0.0068(8) -0.0100(9) -0.0075(8)
F21 0.0355(10) 0.0383(10) 0.0425(11) 0.0050(9) -0.0107(9) -0.0067(8)
F20 0.0462(10) 0.0275(9) 0.0364(11) -0.0028(8) 0.0131(9) -0.0116(8)
F23 0.0546(12) 0.0489(12) 0.0279(10) -0.0050(9) 0.0057(9) -0.0108(10)
F22 0.0475(11) 0.0168(8) 0.0503(12) 0.0061(8) -0.0003(10) -0.0086(8)
F5 0.0474(11) 0.0331(10) 0.0506(12) -0.0014(9) 0.0086(10) -0.0148(9)
F17 0.0552(12) 0.0339(10) 0.0284(10) 0.0050(8) 0.0094(9) -0.0070(9)
F24 0.0401(10) 0.0445(11) 0.0581(13) 0.0189(10) -0.0186(10) -0.0131(9)
F9 0.0424(11) 0.0578(13) 0.0405(12) -0.0142(10) -0.0021(10) 0.0103(10)
F10 0.0525(12) 0.0396(11) 0.0294(10) 0.0006(9) 0.0018(9) 0.0131(10)
F16 0.0543(12) 0.0388(10) 0.0474(12) -0.0119(9) 0.0052(10) -0.0195(9)
N32 0.0216(11) 0.0144(11) 0.0241(13) -0.0043(10) 0.0011(10) -0.0051(9)
F15 0.129(2) 0.0364(12) 0.0303(11) 0.0058(10) -0.0105(13) -0.0014(13)
N50A 0.0234(11) 0.0184(11) 0.0134(11) -0.0015(9) 0.0010(10) -0.0023(10)
N11 0.0243(12) 0.0177(11) 0.0197(12) -0.0039(10) 0.0015(10) -0.0065(9)
F12 0.0371(11) 0.0775(15) 0.0498(13) -0.0220(12) -0.0081(10) 0.0002(11)
N50 0.0250(12) 0.0177(11) 0.0181(12) -0.0029(10) 0.0012(10) -0.0001(10)
F18 0.0745(16) 0.0705(16) 0.0433(13) 0.0009(12) -0.0089(12) 0.0232(14)
F7 0.0622(13) 0.0539(13) 0.0877(15) -0.0344(12) -0.0409(12) 0.0124(11)
N21 0.0200(11) 0.0212(12) 0.0208(12) -0.0036(10) 0.0030(10) -0.0021(10)
F11 0.0817(16) 0.0387(12) 0.0459(13) 0.0123(10) 0.0138(12) 0.0060(12)
N40A 0.0197(11) 0.0148(11) 0.0168(12) -0.0004(9) 0.0004(10) -0.0054(9)
N1A 0.0278(12) 0.0169(11) 0.0168(12) -0.0012(10) 0.0047(10) -0.0035(10)
N22 0.0189(11) 0.0226(12) 0.0239(13) 0.0017(11) 0.0034(10) -0.0003(10)
F14 0.0682(13) 0.0773(15) 0.0427(13) -0.0072(11) 0.0169(11) -0.0409(11)
F2 0.0513(14) 0.0409(13) 0.168(3) 0.0072(16) 0.0370(17) -0.0054(11)
N1 0.0213(11) 0.0187(11) 0.0165(12) 0.0001(10) -0.0042(10) -0.0016(9)
N10A 0.0295(12) 0.0140(11) 0.0178(12) 0.0000(9) -0.0010(10) -0.0071(9)
F8 0.0653(15) 0.0619(15) 0.0731(16) 0.0236(13) 0.0269(13) -0.0047(12)
F1 0.0539(13) 0.0325(11) 0.0910(18) -0.0063(12) 0.0057(13) -0.0090(10)
N21A 0.0183(11) 0.0198(11) 0.0186(12) 0.0025(10) -0.0025(10) -0.0029(9)
N10 0.0210(11) 0.0122(10) 0.0191(12) 0.0001(9) -0.0035(10) -0.0020(9)
N20 0.0217(11) 0.0166(11) 0.0180(12) -0.0022(10) -0.0005(10) 0.0002(9)
N20A 0.0244(12) 0.0148(11) 0.0161(12) 0.0010(9) 0.0009(10) -0.0028(9)
N12A 0.0277(12) 0.0214(12) 0.0258(13) 0.0045(11) -0.0076(11) -0.0084(10)
N22A 0.0218(12) 0.0219(12) 0.0224(13) 0.0016(10) 0.0001(10) -0.0043(10)
N12 0.0239(12) 0.0235(12) 0.0219(13) -0.0005(10) 0.0037(10) -0.0085(10)
N40 0.0154(10) 0.0222(11) 0.0145(11) 0.0017(10) -0.0003(9) -0.0049(9)
N31 0.0166(11) 0.0163(11) 0.0183(12) -0.0014(10) 0.0000(9) -0.0025(9)
N31A 0.0229(11) 0.0150(11) 0.0199(12) 0.0040(10) -0.0014(10) -0.0044(9)
F6 0.0715(15) 0.0655(15) 0.227(3) -0.0773(17) 0.0875(18) -0.0360(12)
N11A 0.0241(12) 0.0179(11) 0.0257(13) 0.0059(10) -0.0057(10) -0.0068(10)
C14 0.0210(14) 0.0237(14) 0.0207(15) 0.0025(12) 0.0023(12) -0.0046(12)
N30A 0.0200(11) 0.0196(11) 0.0156(12) 0.0014(10) -0.0005(10) -0.0059(9)
C43 0.0181(13) 0.0247(14) 0.0225(15) 0.0036(12) 0.0004(12) -0.0046(12)
C23 0.0227(14) 0.0284(15) 0.0244(16) -0.0025(13) 0.0070(13) -0.0071(12)
C50A 0.0242(14) 0.0170(13) 0.0196(15) 0.0022(11) -0.0013(12) -0.0074(11)
C51A 0.0365(16) 0.0208(14) 0.0219(15) 0.0058(12) -0.0050(13) -0.0114(12)
C33 0.0238(14) 0.0138(13) 0.0286(16) -0.0016(12) 0.0020(13) -0.0031(11)
N30 0.0150(10) 0.0193(11) 0.0161(12) 0.0041(9) -0.0003(9) -0.0044(9)
C24 0.0178(13) 0.0214(14) 0.0253(16) -0.0018(12) 0.0017(12) -0.0013(11)
C13A 0.0325(15) 0.0282(15) 0.0346(17) 0.0128(14) -0.0156(14) -0.0103(13)
C32 0.0236(14) 0.0193(13) 0.0212(15) -0.0056(12) -0.0023(12) -0.0055(11)
F13 0.0896(14) 0.1386(18) 0.0686(16) -0.0472(14) 0.0154(13) -0.0864(12)
C13 0.0252(15) 0.0273(15) 0.0279(17) -0.0032(13) 0.0046(13) -0.0045(13)
N32A 0.0274(12) 0.0203(12) 0.0234(13) 0.0047(10) -0.0039(11) -0.0069(10)
C30A 0.0404(17) 0.0275(15) 0.0164(15) 0.0012(12) 0.0050(13) -0.0141(13)
C25 0.0222(14) 0.0319(16) 0.0190(15) 0.0028(13) 0.0004(12) -0.0058(12)
C11A 0.0362(16) 0.0168(13) 0.0149(14) 0.0023(11) -0.0008(13) -0.0080(12)
F4 0.208(2) 0.0525(15) 0.1197(19) 0.0362(14) -0.1155(17) -0.0534(16)
C54A 0.0271(14) 0.0200(14) 0.0212(15) -0.0008(12) 0.0000(13) -0.0048(12)
C26 0.0256(15) 0.0403(18) 0.0235(16) -0.0095(14) -0.0020(13) -0.0055(14)
C24A 0.0221(14) 0.0306(15) 0.0234(15) 0.0014(13) -0.0072(12) -0.0082(12)
C14A 0.0295(15) 0.0199(14) 0.0299(17) 0.0018(13) -0.0063(13) -0.0078(12)
C40A 0.0224(13) 0.0180(13) 0.0152(14) 0.0001(11) -0.0007(11) -0.0087(11)
C20 0.0207(13) 0.0195(14) 0.0251(15) 0.0008(12) -0.0081(12) -0.0016(11)
C31 0.0147(12) 0.0221(13) 0.0177(14) -0.0036(11) 0.0000(11) -0.0069(11)
C41 0.0334(15) 0.0244(14) 0.0153(14) -0.0018(12) -0.0022(12) -0.0128(12)
C15 0.0281(16) 0.0216(15) 0.050(2) -0.0066(15) -0.0065(15) 0.0002(13)
C51 0.0387(17) 0.0251(15) 0.0234(16) -0.0036(13) 0.0029(14) -0.0062(13)
C41A 0.0268(14) 0.0227(14) 0.0219(15) 0.0037(12) 0.0034(13) -0.0101(12)
C25A 0.0295(15) 0.0370(17) 0.0267(17) 0.0010(14) 0.0001(14) -0.0123(14)
C43A 0.0250(14) 0.0214(14) 0.0219(15) -0.0015(12) -0.0010(12) -0.0032(12)
F3 0.271(3) 0.159(2) 0.0652(19) 0.0347(18) -0.050(2) -0.153(2)
C50 0.0233(14) 0.0191(13) 0.0186(14) -0.0026(12) 0.0023(12) -0.0054(11)
C31A 0.0298(15) 0.0209(14) 0.0173(14) -0.0004(12) -0.0002(12) -0.0069(12)
C36A 0.0365(17) 0.0237(15) 0.0209(15) 0.0041(13) -0.0036(14) 0.0001(13)
C34 0.0297(15) 0.0240(14) 0.0154(14) -0.0094(12) -0.0007(12) -0.0016(12)
C38A 0.0368(16) 0.0203(14) 0.0219(15) -0.0002(12) -0.0084(13) -0.0069(13)
C21 0.0200(13) 0.0227(14) 0.0220(15) -0.0005(12) -0.0037(12) -0.0013(12)
C53A 0.0361(16) 0.0176(14) 0.0284(17) 0.0006(13) -0.0026(14) -0.0011(13)
C53 0.0415(18) 0.0241(16) 0.0390(19) -0.0059(15) -0.0097(16) 0.0031(14)
C39 0.0245(15) 0.0294(16) 0.0229(16) -0.0012(13) 0.0033(13) -0.0002(13)
C39A 0.0334(16) 0.0214(14) 0.0201(15) 0.0017(12) -0.0051(13) -0.0013(13)
C28A 0.0316(16) 0.0416(18) 0.0245(17) 0.0064(14) 0.0010(14) -0.0133(14)
C42 0.0267(14) 0.0343(16) 0.0197(15) 0.0036(13) -0.0050(12) -0.0128(13)
C40 0.0203(13) 0.0250(14) 0.0159(14) -0.0027(12) 0.0037(12) -0.0075(11)
C22 0.0227(14) 0.0254(15) 0.0273(16) -0.0004(13) -0.0065(13) -0.0024(12)
C44A 0.0223(13) 0.0149(13) 0.0215(15) 0.0015(11) -0.0029(12) -0.0030(11)
C29 0.052(2) 0.0307(17) 0.0239(16) -0.0014(14) -0.0115(15) -0.0020(16)
C44 0.0187(13) 0.0195(13) 0.0175(14) 0.0023(11) 0.0006(11) -0.0032(11)
C22A 0.0264(15) 0.0240(15) 0.0257(16) 0.0033(13) 0.0029(13) -0.0012(13)
C33A 0.0372(16) 0.0159(13) 0.0300(17) 0.0054(13) -0.0036(14) -0.0075(12)
C10A 0.0386(16) 0.0238(14) 0.0172(15) -0.0037(12) -0.0017(13) -0.0100(13)
C52A 0.0384(17) 0.0185(14) 0.0268(16) 0.0098(13) -0.0064(14) -0.0044(13)
C34A 0.0350(16) 0.0158(13) 0.0203(15) 0.0034(12) -0.0042(13) -0.0064(12)
C17A 0.0392(18) 0.0239(15) 0.052(2) -0.0012(15) 0.0123(17) -0.0141(14)
C19 0.0302(16) 0.0243(16) 0.046(2) 0.0007(15) -0.0013(15) -0.0019(13)
C23A 0.0257(15) 0.0342(16) 0.0285(17) 0.0012(14) -0.0065(13) -0.0091(13)
C27 0.0293(16) 0.0226(15) 0.046(2) -0.0090(15) -0.0050(15) 0.0034(13)
C32A 0.0335(15) 0.0233(14) 0.0198(15) 0.0061(12) -0.0003(13) -0.0103(12)
C38 0.0294(15) 0.0372(17) 0.0237(16) 0.0038(14) -0.0014(13) -0.0093(14)
C18 0.0215(15) 0.0460(19) 0.047(2) 0.0051(17) -0.0027(15) -0.0116(14)
C10 0.0272(15) 0.0225(14) 0.0230(15) 0.0062(12) -0.0066(13) -0.0040(12)
C11 0.0240(14) 0.0172(13) 0.0220(15) 0.0012(12) -0.0020(12) -0.0057(11)
C30 0.0297(15) 0.0229(14) 0.0197(15) -0.0031(12) -0.0044(13) -0.0017(12)
C27A 0.0306(16) 0.0293(16) 0.0364(18) 0.0075(14) -0.0075(14) -0.0101(13)
C42A 0.0259(14) 0.0282(15) 0.0221(15) -0.0036(13) 0.0019(13) -0.0102(12)
C37 0.0214(15) 0.050(2) 0.0217(16) -0.0077(15) -0.0005(13) -0.0032(14)
C12A 0.0392(16) 0.0176(13) 0.0187(15) 0.0073(12) -0.0084(13) -0.0110(12)
C12 0.0341(16) 0.0210(14) 0.0207(15) 0.0028(12) -0.0027(13) -0.0069(12)
C20A 0.0267(15) 0.0195(14) 0.0239(16) -0.0032(12) 0.0067(13) -0.0017(12)
C16A 0.0389(17) 0.0286(16) 0.047(2) -0.0046(15) -0.0040(16) -0.0181(14)
C15A 0.0352(16) 0.0316(17) 0.0349(18) 0.0009(15) -0.0072(15) -0.0110(14)
C21A 0.0221(14) 0.0181(14) 0.0229(15) 0.0004(12) 0.0065(12) -0.0002(12)
C26A 0.0351(17) 0.0340(17) 0.0319(18) -0.0082(14) 0.0007(15) -0.0105(14)
C29A 0.0264(15) 0.0307(16) 0.0316(18) 0.0019(14) -0.0038(14) -0.0046(13)
C37A 0.0304(16) 0.0279(16) 0.0212(15) 0.0026(13) -0.0038(13) 0.0036(13)
C54 0.0357(17) 0.0211(15) 0.0335(17) -0.0073(13) -0.0095(14) 0.0032(13)
C35A 0.0451(18) 0.0166(14) 0.0280(17) 0.0068(13) -0.0091(14) -0.0073(13)
C17 0.0396(17) 0.0364(17) 0.0342(18) -0.0043(15) -0.0042(15) -0.0146(15)
C28 0.066(2) 0.0244(17) 0.040(2) 0.0061(15) -0.0214(18) -0.0047(16)
C19A 0.0445(18) 0.0284(16) 0.0349(19) 0.0026(15) -0.0027(16) -0.0145(14)
C16 0.0420(19) 0.0216(16) 0.057(2) -0.0115(16) -0.0046(18) -0.0052(14)
C35 0.0367(17) 0.0186(15) 0.0369(18) -0.0030(14) -0.0011(15) 0.0004(13)
C36 0.0295(17) 0.0313(17) 0.0352(18) -0.0076(15) -0.0012(15) 0.0073(14)
C52 0.0404(18) 0.0221(16) 0.042(2) -0.0099(15) 0.0024(16) -0.0011(14)
C18A 0.057(2) 0.0327(17) 0.0285(18) 0.0080(15) 0.0056(17) -0.0127(16)
O100 0.535(15) 0.082(4) 0.065(4) 0.019(3) -0.034(7) -0.099(7)
C100 0.610(16) 0.138(5) 0.034(3) -0.004(3) 0.014(6) -0.188(7)

loop_
_atom_type_symbol
_atom_type_description
_atom_type_scat_dispersion_real
_atom_type_scat_dispersion_imag
_atom_type_scat_source
C C 0.0033 0.0016 'International Tables Vol C Tables 4.2.6.8 and 6.1.1.4'
H H 0.0000 0.0000 'International Tables Vol C Tables 4.2.6.8 and 6.1.1.4'
N N 0.0061 0.0033 'International Tables Vol C Tables 4.2.6.8 and 6.1.1.4'
F F 0.0171 0.0103 'International Tables Vol C Tables 4.2.6.8 and 6.1.1.4'
P P 0.1023 0.0942 'International Tables Vol C Tables 4.2.6.8 and 6.1.1.4'
Ru Ru -1.2594 0.8363 'International Tables Vol C Tables 4.2.6.8 and 6.1.1.4'
O O 0.0106 0.0060 'International Tables Vol C Tables 4.2.6.8 and 6.1.1.4'

loop_
_geom_angle_atom_site_label_1
_geom_angle_atom_site_label_2
_geom_angle_atom_site_label_3
_geom_angle
_geom_angle_site_symmetry_1
N30 Ru1 N10 85.83(9) .
N30 Ru1 N40 100.13(9) .
N10 Ru1 N40 98.64(9) .
N30 Ru1 N20 89.33(9) .
N10 Ru1 N20 159.41(9) .
N40 Ru1 N20 101.91(9) .
N30 Ru1 N50 177.90(9) .
N10 Ru1 N50 93.90(9) .
N40 Ru1 N50 77.84(9) .
N20 Ru1 N50 91.64(9) .
N30 Ru1 N1 79.22(9) .
N10 Ru1 N1 79.87(9) .
N40 Ru1 N1 178.40(9) .
N20 Ru1 N1 79.56(9) .
N50 Ru1 N1 102.79(9) .
N10A Ru1A N20A 160.35(9) .
N10A Ru1A N30A 85.11(9) .
N20A Ru1A N30A 94.75(9) .
N10A Ru1A N40A 98.14(9) .
N20A Ru1A N40A 101.26(9) .
N30A Ru1A N40A 99.53(9) .
N10A Ru1A N50A 96.41(9) .
N20A Ru1A N50A 84.49(9) .
N30A Ru1A N50A 177.49(9) .
N40A Ru1A N50A 78.30(9) .
N10A Ru1A N1A 80.75(10) .
N20A Ru1A N1A 79.93(9) .
N30A Ru1A N1A 79.22(9) .
N40A Ru1A N1A 178.37(9) .
N50A Ru1A N1A 102.98(9) .
F20 P4 F21 89.87(11) .
F20 P4 F19 89.93(10) .
F21 P4 F19 90.48(11) .
F20 P4 F24 90.80(11) .
F21 P4 F24 179.23(12) .
F19 P4 F24 89.88(11) .
F20 P4 F23 179.36(13) .
F21 P4 F23 89.51(11) .
F19 P4 F23 90.25(11) .
F24 P4 F23 89.82(12) .
F20 P4 F22 90.44(10) .
F21 P4 F22 89.77(11) .
F19 P4 F22 179.55(12) .
F24 P4 F22 89.86(11) .
F23 P4 F22 89.38(11) .
F12 P2 F8 89.59(14) .
F12 P2 F7 178.98(15) .
F8 P2 F7 91.39(15) .
F12 P2 F11 90.74(14) .
F8 P2 F11 178.71(14) .
F7 P2 F11 88.28(14) .
F12 P2 F10 90.17(12) .
F8 P2 F10 90.98(12) .
F7 P2 F10 90.11(12) .
F11 P2 F10 90.26(12) .
F12 P2 F9 90.36(12) .
F8 P2 F9 89.47(13) .
F7 P2 F9 89.35(12) .
F11 P2 F9 89.28(12) .
F10 P2 F9 179.31(12) .
F13 P3 F14 91.52(14) .
F13 P3 F18 93.25(16) .
F14 P3 F18 90.57(13) .
F13 P3 F17 88.83(13) .
F14 P3 F17 179.58(14) .
F18 P3 F17 89.63(12) .
F13 P3 F16 177.86(14) .
F14 P3 F16 88.67(13) .
F18 P3 F16 88.88(14) .
F17 P3 F16 90.97(12) .
F13 P3 F15 90.25(15) .
F14 P3 F15 90.26(13) .
F18 P3 F15 176.38(17) .
F17 P3 F15 89.51(12) .
F16 P3 F15 87.62(13) .
F3 P1 F6 92.9(2) .
F3 P1 F4 177.5(2) .
F6 P1 F4 89.6(2) .
F3 P1 F2 87.1(2) .
F6 P1 F2 178.18(16) .
F4 P1 F2 90.45(19) .
F3 P1 F5 91.99(17) .
F6 P1 F5 92.35(14) .
F4 P1 F5 87.32(14) .
F2 P1 F5 89.47(13) .
F3 P1 F1 91.95(18) .
F6 P1 F1 90.42(14) .
F4 P1 F1 88.62(15) .
F2 P1 F1 87.76(13) .
F5 P1 F1 175.06(14) .
C32 N32 N31 111.9(2) .
C32 N32 C33 129.8(2) .
N31 N32 C33 118.1(2) .
C54A N50A C50A 116.7(2) .
C54A N50A Ru1A 127.89(19) .
C50A N50A Ru1A 114.70(17) .
N10 N11 N12 105.3(2) .
C54 N50 C50 117.0(2) .
C54 N50 Ru1 128.0(2) .
C50 N50 Ru1 114.90(18) .
N20 N21 N22 105.8(2) .
C44A N40A C40A 117.2(2) .
C44A N40A Ru1A 126.60(19) .
C40A N40A Ru1A 116.17(17) .
C20A N1A C10A 113.3(2) .
C20A N1A C30A 107.5(2) .
C10A N1A C30A 110.3(2) .
C20A N1A Ru1A 108.07(17) .
C10A N1A Ru1A 105.84(17) .
C30A N1A Ru1A 111.83(16) .
N21 N22 C22 111.5(2) .
N21 N22 C23 121.1(2) .
C22 N22 C23 127.4(3) .
C20 N1 C10 113.8(2) .
C20 N1 C30 108.7(2) .
C10 N1 C30 108.4(2) .
C20 N1 Ru1 107.52(17) .
C10 N1 Ru1 105.54(17) .
C30 N1 Ru1 112.95(16) .
N11A N10A C11A 109.5(2) .
N11A N10A Ru1A 135.76(19) .
C11A N10A Ru1A 113.74(19) .
N20A N21A N22A 105.9(2) .
N11 N10 C11 110.5(2) .
N11 N10 Ru1 134.75(18) .
C11 N10 Ru1 112.78(18) .
N21 N20 C21 110.3(2) .
N21 N20 Ru1 135.72(18) .
C21 N20 Ru1 113.51(19) .
N21A N20A C21A 109.8(2) .
N21A N20A Ru1A 136.52(17) .
C21A N20A Ru1A 113.62(19) .
C12A N12A N11A 111.7(2) .
C12A N12A C13A 128.8(3) .
N11A N12A C13A 119.5(2) .
N21A N22A C22A 111.7(2) .
N21A N22A C23A 119.9(2) .
C22A N22A C23A 127.3(3) .
C12 N12 N11 111.7(2) .
C12 N12 C13 128.7(3) .
N11 N12 C13 119.6(2) .
C44 N40 C40 117.5(2) .
C44 N40 Ru1 125.94(19) .
C40 N40 Ru1 116.46(18) .
N30 N31 N32 105.2(2) .
N30A N31A N32A 106.0(2) .
N10A N11A N12A 105.9(2) .
C15 C14 C19 118.2(3) .
C15 C14 C13 122.7(3) .
C19 C14 C13 119.0(3) .
N31A N30A C31A 109.8(2) .
N31A N30A Ru1A 131.56(18) .
C31A N30A Ru1A 118.17(18) .
C44 C43 C42 120.5(3) .
N22 C23 C24 114.1(2) .
N50A C50A C51A 122.4(2) .
N50A C50A C40A 115.1(2) .
C51A C50A C40A 122.4(3) .
C52A C51A C50A 119.3(3) .
N32 C33 C34 112.5(2) .
N31 N30 C31 110.8(2) .
N31 N30 Ru1 130.89(18) .
C31 N30 Ru1 118.24(17) .
C25 C24 C29 118.3(3) .
C25 C24 C23 121.8(3) .
C29 C24 C23 119.9(3) .
N12A C13A C14A 111.5(2) .
N32 C32 C31 105.5(3) .
N12 C13 C14 114.0(2) .
N31A N32A C32A 112.0(2) .
N31A N32A C33A 118.9(2) .
C32A N32A C33A 129.1(3) .
C31A C30A N1A 110.8(2) .
C26 C25 C24 120.5(3) .
C12A C11A N10A 107.4(3) .
C12A C11A C10A 135.0(3) .
N10A C11A C10A 117.6(3) .
N50A C54A C53A 123.7(3) .
C27 C26 C25 120.3(3) .
C29A C24A C25A 119.2(3) .
C29A C24A C23A 120.3(3) .
C25A C24A C23A 120.4(3) .
C15A C14A C19A 119.0(3) .
C15A C14A C13A 119.9(3) .
C19A C14A C13A 121.1(3) .
N40A C40A C41A 122.4(2) .
N40A C40A C50A 114.6(2) .
C41A C40A C50A 123.0(2) .
N1 C20 C21 107.7(2) .
N30 C31 C32 106.7(2) .
N30 C31 C30 119.4(2) .
C32 C31 C30 133.9(3) .
C40 C41 C42 119.9(3) .
C16 C15 C14 120.0(3) .
C52 C51 C50 119.7(3) .
C42A C41A C40A 119.1(3) .
C24A C25A C26A 120.1(3) .
C44A C43A C42A 120.0(3) .
N50 C50 C51 121.7(3) .
N50 C50 C40 116.0(2) .
C51 C50 C40 122.3(3) .
N30A C31A C32A 107.7(2) .
N30A C31A C30A 118.2(2) .
C32A C31A C30A 134.0(3) .
C35A C36A C37A 120.3(3) .
C39 C34 C35 118.2(3) .
C39 C34 C33 123.1(3) .
C35 C34 C33 118.7(3) .
C39A C38A C37A 120.0(3) .
N20 C21 C22 107.0(3) .
N20 C21 C20 118.4(3) .
C22 C21 C20 134.6(3) .
C54A C53A C52A 119.2(3) .
C52 C53 C54 118.9(3) .
C38 C39 C34 120.7(3) .
C38A C39A C34A 120.6(3) .
C29A C28A C27A 120.0(3) .
C43 C42 C41 118.0(3) .
N40 C40 C41 121.5(2) .
N40 C40 C50 114.5(2) .
C41 C40 C50 124.0(3) .
N22 C22 C21 105.4(3) .
N40A C44A C43A 122.7(3) .
C28 C29 C24 120.9(3) .
N40 C44 C43 122.5(3) .
N22A C22A C21A 105.4(3) .
N32A C33A C34A 113.3(3) .
N1A C10A C11A 108.5(2) .
C53A C52A C51A 118.5(3) .
C39A C34A C35A 119.2(3) .
C39A C34A C33A 123.5(3) .
C35A C34A C33A 117.3(3) .
C18A C17A C16A 120.3(3) .
C14 C19 C18 120.4(3) .
N22A C23A C24A 109.8(2) .
C28 C27 C26 119.5(3) .
N32A C32A C31A 104.5(3) .
C37 C38 C39 120.4(3) .
C17 C18 C19 120.5(3) .
C11 C10 N1 106.9(2) .
C12 C11 N10 107.1(2) .
C12 C11 C10 134.5(3) .
N10 C11 C10 118.1(2) .
C31 C30 N1 110.1(2) .
C26A C27A C28A 119.5(3) .
C41A C42A C43A 118.6(3) .
C36 C37 C38 119.5(3) .
N12A C12A C11A 105.6(3) .
N12 C12 C11 105.4(3) .
N1A C20A C21A 108.7(2) .
C15A C16A C17A 120.0(3) .
C14A C15A C16A 120.5(3) .
C22A C21A N20A 107.1(3) .
C22A C21A C20A 133.5(3) .
N20A C21A C20A 119.3(3) .
C27A C26A C25A 120.6(3) .
C24A C29A C28A 120.6(3) .
C36A C37A C38A 119.5(3) .
N50 C54 C53 123.7(3) .
C36A C35A C34A 120.4(3) .
C16 C17 C18 118.8(3) .
C27 C28 C29 120.5(3) .
C14A C19A C18A 120.7(3) .
C17 C16 C15 122.0(3) .
C36 C35 C34 120.4(3) .
C37 C36 C35 120.8(3) .
C53 C52 C51 118.9(3) .
C17A C18A C19A 119.4(3) .
C100 O100 C100 180.0(9) 2_655

loop_
_geom_bond_atom_site_label_1
_geom_bond_atom_site_label_2
_geom_bond_distance
_geom_bond_site_symmetry_2
Ru1 N30 2.052(2) .
Ru1 N10 2.063(2) .
Ru1 N40 2.068(2) .
Ru1 N20 2.074(2) .
Ru1 N50 2.110(2) .
Ru1 N1 2.162(2) .
Ru1A N10A 2.046(3) .
Ru1A N20A 2.051(2) .
Ru1A N30A 2.054(2) .
Ru1A N40A 2.064(2) .
Ru1A N50A 2.103(2) .
Ru1A N1A 2.166(2) .
P4 F20 1.586(2) .
P4 F21 1.595(2) .
P4 F19 1.597(2) .
P4 F24 1.598(2) .
P4 F23 1.603(2) .
P4 F22 1.606(2) .
P2 F12 1.575(2) .
P2 F8 1.581(3) .
P2 F7 1.589(3) .
P2 F11 1.596(2) .
P2 F10 1.600(2) .
P2 F9 1.607(2) .
P3 F13 1.571(3) .
P3 F14 1.584(2) .
P3 F18 1.594(3) .
P3 F17 1.595(2) .
P3 F16 1.598(2) .
P3 F15 1.600(2) .
P1 F3 1.528(4) .
P1 F6 1.555(3) .
P1 F4 1.559(3) .
P1 F2 1.563(3) .
P1 F5 1.581(2) .
P1 F1 1.589(2) .
N32 C32 1.335(4) .
N32 N31 1.336(3) .
N32 C33 1.465(3) .
N50A C54A 1.348(4) .
N50A C50A 1.355(4) .
N11 N10 1.314(3) .
N11 N12 1.352(3) .
N50 C54 1.349(4) .
N50 C50 1.352(4) .
N21 N20 1.323(3) .
N21 N22 1.343(3) .
N40A C44A 1.350(3) .
N40A C40A 1.368(4) .
N1A C20A 1.493(4) .
N1A C10A 1.498(4) .
N1A C30A 1.524(4) .
N22 C22 1.349(4) .
N22 C23 1.463(4) .
N1 C20 1.492(4) .
N1 C10 1.501(4) .
N1 C30 1.528(4) .
N10A N11A 1.319(3) .
N10A C11A 1.368(4) .
N21A N20A 1.324(3) .
N21A N22A 1.339(3) .
N10 C11 1.373(4) .
N20 C21 1.366(4) .
N20A C21A 1.378(3) .
N12A C12A 1.335(4) .
N12A N11A 1.342(4) .
N12A C13A 1.469(4) .
N22A C22A 1.352(4) .
N22A C23A 1.465(4) .
N12 C12 1.347(4) .
N12 C13 1.463(4) .
N40 C44 1.356(3) .
N40 C40 1.368(4) .
N31 N30 1.322(3) .
N31A N30A 1.323(3) .
N31A N32A 1.336(3) .
C14 C15 1.379(4) .
C14 C19 1.386(4) .
C14 C13 1.510(4) .
N30A C31A 1.355(4) .
C43 C44 1.370(4) .
C43 C42 1.371(4) .
C23 C24 1.509(4) .
C50A C51A 1.395(4) .
C50A C40A 1.477(4) .
C51A C52A 1.381(4) .
C33 C34 1.491(4) .
N30 C31 1.352(4) .
C24 C25 1.388(4) .
C24 C29 1.394(4) .
C13A C14A 1.521(4) .
C32 C31 1.367(4) .
N32A C32A 1.342(4) .
N32A C33A 1.465(4) .
C30A C31A 1.478(4) .
C25 C26 1.387(5) .
C11A C12A 1.357(4) .
C11A C10A 1.500(4) .
C54A C53A 1.375(4) .
C26 C27 1.384(5) .
C24A C29A 1.378(4) .
C24A C25A 1.383(4) .
C24A C23A 1.508(4) .
C14A C15A 1.377(5) .
C14A C19A 1.388(5) .
C40A C41A 1.391(4) .
C20 C21 1.496(4) .
C31 C30 1.485(4) .
C41 C40 1.388(4) .
C41 C42 1.390(4) .
C15 C16 1.377(5) .
C51 C52 1.377(4) .
C51 C50 1.392(4) .
C41A C42A 1.379(4) .
C25A C26A 1.392(5) .
C43A C44A 1.373(4) .
C43A C42A 1.384(4) .
C50 C40 1.462(4) .
C31A C32A 1.375(4) .
C36A C35A 1.376(5) .
C36A C37A 1.384(5) .
C34 C39 1.398(4) .
C34 C35 1.399(4) .
C38A C39A 1.371(4) .
C38A C37A 1.404(4) .
C21 C22 1.369(4) .
C53A C52A 1.379(4) .
C53 C52 1.366(5) .
C53 C54 1.378(5) .
C39 C38 1.386(4) .
C39A C34A 1.389(4) .
C28A C29A 1.386(5) .
C28A C27A 1.387(5) .
C29 C28 1.380(5) .
C22A C21A 1.360(4) .
C33A C34A 1.501(4) .
C34A C35A 1.397(4) .
C17A C18A 1.370(5) .
C17A C16A 1.381(5) .
C19 C18 1.392(5) .
C27 C28 1.372(5) .
C38 C37 1.385(4) .
C18 C17 1.364(5) .
C10 C11 1.495(4) .
C11 C12 1.358(4) .
C27A C26A 1.365(5) .
C37 C36 1.373(5) .
C20A C21A 1.500(4) .
C16A C15A 1.380(5) .
C17 C16 1.354(5) .
C19A C18A 1.389(5) .
C35 C36 1.388(5) .
O100 C100 1.691(9) 2_655
O100 C100 1.691(9) .
